data_8103315
loop_
_publ_author_name
'Shu-Fang Lou'
'Qing Wang'
'Jie Ding'

_publ_section_title
;
 Crystal structure of
 bis{[4,4,5,5-tetramethyl-2-(1-methyl-1H-benzimidazol-2-yl)-4,5-dihydroimidazole-1-oxyl-
 3-oxide-k2N,O]-(m2-thiocyanato-N:S)(thiocyanato-kS)mercury(II)},
 Hg2(C15H19N4O2)2(SCN)4
;
_journal_issue 2
_journal_name_full 'Zeitschrift f\"ur Kristallographie - New Crystal Structures'
_journal_page_first 105
_journal_volume 227
_journal_year 2012
_chemical_formula_sum 'C34 H38 Hg2 N12 O4 S4'
_chemical_formula_weight 1208.18
_space_group_IT_number 2
_symmetry_cell_setting triclinic
_symmetry_space_group_name_Hall '-P 1'
_symmetry_space_group_name_H-M 'P -1'
_atom_sites_solution_hydrogens geom
_atom_sites_solution_primary direct
_atom_sites_solution_secondary difmap
_audit_creation_method SHELXL-97
_cell_angle_alpha 81.8130(10)
_cell_angle_beta 89.7900(10)
_cell_angle_gamma 76.4500(10)
_cell_formula_units_Z 1
_cell_length_a 7.0767(5)
_cell_length_b 12.0722(8)
_cell_length_c 12.6814(8)
_cell_measurement_reflns_used 6383
_cell_measurement_temperature 291(2)
_cell_measurement_theta_max 28.25
_cell_measurement_theta_min 2.56
_cell_volume 1042.00(12)
_computing_cell_refinement 'Bruker SMART'
_computing_data_collection 'Bruker SMART'
_computing_data_reduction 'Bruker SAINT'
_computing_molecular_graphics 'Bruker SHELXTL'
_computing_publication_material 'Bruker SHELXTL'
_computing_structure_refinement 'SHELXL-97 (Sheldrick, 1997)'
_computing_structure_solution 'SHELXS-97 (Sheldrick, 1990)'
_diffrn_ambient_temperature 291(2)
_diffrn_measured_fraction_theta_full 0.995
_diffrn_measured_fraction_theta_max 0.995
_diffrn_measurement_device_type 'CCD area detector'
_diffrn_measurement_method 'phi and omega scans'
_diffrn_radiation_monochromator graphite
_diffrn_radiation_source 'fine-focus sealed tube'
_diffrn_radiation_type MoK\a
_diffrn_radiation_wavelength 0.71073
_diffrn_reflns_av_R_equivalents 0.0144
_diffrn_reflns_av_sigmaI/netI 0.0196
_diffrn_reflns_limit_h_max 8
_diffrn_reflns_limit_h_min -8
_diffrn_reflns_limit_k_max 14
_diffrn_reflns_limit_k_min -14
_diffrn_reflns_limit_l_max 15
_diffrn_reflns_limit_l_min -15
_diffrn_reflns_number 7854
_diffrn_reflns_theta_full 25.50
_diffrn_reflns_theta_max 25.50
_diffrn_reflns_theta_min 2.56
_diffrn_standards_number 0
_exptl_absorpt_coefficient_mu 7.611
_exptl_absorpt_correction_T_max 0.2758
_exptl_absorpt_correction_T_min 0.1431
_exptl_absorpt_correction_type multi-scan
_exptl_absorpt_process_details sadabs
_exptl_crystal_colour black
_exptl_crystal_density_diffrn 1.925
_exptl_crystal_density_method 'not measured'
_exptl_crystal_description block
_exptl_crystal_F_000 582
_exptl_crystal_size_max 0.42
_exptl_crystal_size_mid 0.35
_exptl_crystal_size_min 0.23
_refine_diff_density_max 0.691
_refine_diff_density_min -0.731
_refine_diff_density_rms 0.075
_refine_ls_extinction_method none
_refine_ls_goodness_of_fit_ref 1.042
_refine_ls_hydrogen_treatment constr
_refine_ls_matrix_type full
_refine_ls_number_parameters 258
_refine_ls_number_reflns 3862
_refine_ls_number_restraints 244
_refine_ls_restrained_S_all 1.055
_refine_ls_R_factor_all 0.0216
_refine_ls_R_factor_gt 0.0198
_refine_ls_shift/su_max 0.002
_refine_ls_shift/su_mean 0.000
_refine_ls_structure_factor_coef Fsqd
_refine_ls_weighting_details 'calc w=1/[\s^2^(Fo^2^)+(0.0287P)^2^+0.7224P] where P=(Fo^2^+2Fc^2^)/3'
_refine_ls_weighting_scheme calc
_refine_ls_wR_factor_gt 0.0499
_refine_ls_wR_factor_ref 0.0507
_reflns_number_gt 3637
_reflns_number_total 3862
_reflns_threshold_expression >2sigma(I)
_cod_data_source_file 1267-3644.cff
_cod_data_source_block d
_cod_depositor_comments
;
The following automatic conversions were performed:

'_symmetry_cell_setting' value 'Triclinic' changed to 'triclinic'
according to /home/saulius/struct/CIF-dictionaries/cif_core.dic
dictionary named 'cif_core.dic' version 2.4.1 from 2010-06-29.

Automatic conversion script
Id: cif_fix_values 1891 2012-01-12 08:04:46Z andrius 
;
_cod_original_sg_symbol_H-M P-1
_cod_database_code 8103315

loop_
_symmetry_equiv_pos_as_xyz
'x, y, z'
'-x, -y, -z'

loop_
_atom_site_label
_atom_site_type_symbol
_atom_site_fract_x
_atom_site_fract_y
_atom_site_fract_z
_atom_site_U_iso_or_equiv
_atom_site_adp_type
_atom_site_occupancy
_atom_site_symmetry_multiplicity
_atom_site_calc_flag
_atom_site_refinement_flags
Hg1 Hg 0.286459(18) 0.560934(11) 0.125772(10) 0.04172(6) Uani 1 1 d U
S1 S -0.0169(2) 0.69716(13) 0.07272(13) 0.0919(5) Uani 1 1 d U
S2 S 0.61908(14) 0.45299(9) 0.14192(8) 0.0484(2) Uani 1 1 d U
O1 O 0.0098(5) 0.8938(3) 0.4047(3) 0.0677(9) Uani 1 1 d U
O2 O 0.4798(4) 0.7185(2) 0.1895(2) 0.0473(6) Uani 1 1 d U
N1 N 0.2322(4) 0.5774(2) 0.3175(2) 0.0357(6) Uani 1 1 d U
N2 N 0.2490(4) 0.6341(2) 0.4771(2) 0.0327(5) Uani 1 1 d U
N3 N 0.3660(4) 0.7958(2) 0.2346(2) 0.0378(6) Uani 1 1 d U
N4 N 0.1481(4) 0.8792(2) 0.3403(2) 0.0457(7) Uani 1 1 d U
N5 N -0.1300(6) 0.6142(4) -0.1049(3) 0.0710(10) Uani 1 1 d U
N6 N 0.5807(9) 0.2258(5) 0.1672(7) 0.145(3) Uani 1 1 d U
C1 C 0.2332(4) 0.4847(3) 0.3970(3) 0.0339(6) Uani 1 1 d U
C2 C 0.2230(5) 0.3722(3) 0.3882(3) 0.0408(7) Uani 1 1 d U
H2 H 0.2142 0.3481 0.3223 0.049 Uiso 1 1 calc R
C3 C 0.2266(5) 0.2985(3) 0.4826(3) 0.0445(8) Uani 1 1 d U
H3 H 0.2199 0.2229 0.4799 0.053 Uiso 1 1 calc R
C4 C 0.2399(5) 0.3336(3) 0.5815(3) 0.0450(8) Uani 1 1 d U
H4 H 0.2423 0.2807 0.6427 0.054 Uiso 1 1 calc R
C5 C 0.2495(5) 0.4442(3) 0.5915(3) 0.0397(7) Uani 1 1 d U
H5 H 0.2587 0.4675 0.6577 0.048 Uiso 1 1 calc R
C6 C 0.2447(4) 0.5192(3) 0.4964(2) 0.0334(6) Uani 1 1 d U
C7 C 0.2406(4) 0.6637(3) 0.3695(2) 0.0330(6) Uani 1 1 d U
C8 C 0.2672(5) 0.7046(3) 0.5599(3) 0.0439(8) Uani 1 1 d U
H8A H 0.3042 0.7732 0.5283 0.066 Uiso 1 1 calc R
H8B H 0.3645 0.6615 0.6122 0.066 Uiso 1 1 calc R
H8C H 0.1447 0.7253 0.5936 0.066 Uiso 1 1 calc R
C9 C 0.2513(5) 0.7775(3) 0.3158(3) 0.0354(6) Uani 1 1 d U
C10 C 0.2289(6) 0.9767(3) 0.2865(3) 0.0562(9) Uani 1 1 d U
C11 C 0.3410(6) 0.9221(3) 0.1943(3) 0.0486(8) Uani 1 1 d U
C12 C 0.3692(10) 0.9969(5) 0.3723(5) 0.0878(16) Uani 1 1 d U
H12A H 0.2981 1.0149 0.4347 0.132 Uiso 1 1 calc R
H12B H 0.4252 1.0597 0.3444 0.132 Uiso 1 1 calc R
H12C H 0.4707 0.9284 0.3907 0.132 Uiso 1 1 calc R
C13 C 0.0730(10) 1.0835(4) 0.2583(6) 0.102(2) Uani 1 1 d U
H13A H -0.0230 1.0689 0.2123 0.153 Uiso 1 1 calc R
H13B H 0.1283 1.1434 0.2224 0.153 Uiso 1 1 calc R
H13C H 0.0131 1.1072 0.3221 0.153 Uiso 1 1 calc R
C14 C 0.5353(8) 0.9469(4) 0.1717(5) 0.0850(16) Uani 1 1 d U
H14A H 0.6153 0.9261 0.2357 0.127 Uiso 1 1 calc R
H14B H 0.5193 1.0275 0.1467 0.127 Uiso 1 1 calc R
H14C H 0.5962 0.9030 0.1181 0.127 Uiso 1 1 calc R
C15 C 0.2141(10) 0.9444(4) 0.0914(4) 0.0881(16) Uani 1 1 d U
H15A H 0.1954 1.0236 0.0601 0.132 Uiso 1 1 calc R
H15B H 0.0902 0.9279 0.1081 0.132 Uiso 1 1 calc R
H15C H 0.2776 0.8956 0.0420 0.132 Uiso 1 1 calc R
C16 C -0.0801(6) 0.6462(3) -0.0326(4) 0.0540(9) Uani 1 1 d U
C17 C 0.5908(7) 0.3192(4) 0.1544(5) 0.0730(13) Uani 1 1 d U

loop_
_atom_site_aniso_label
_atom_site_aniso_U_11
_atom_site_aniso_U_22
_atom_site_aniso_U_33
_atom_site_aniso_U_23
_atom_site_aniso_U_13
_atom_site_aniso_U_12
Hg1 0.04403(9) 0.04207(9) 0.03644(8) -0.00561(5) -0.00485(5) -0.00492(6)
S1 0.0712(8) 0.0866(9) 0.1059(11) -0.0541(8) -0.0373(7) 0.0295(7)
S2 0.0438(5) 0.0555(5) 0.0429(5) -0.0094(4) -0.0025(4) -0.0042(4)
O1 0.0699(19) 0.0503(17) 0.076(2) -0.0092(14) 0.0334(16) -0.0002(14)
O2 0.0555(15) 0.0415(13) 0.0468(14) -0.0114(11) 0.0152(11) -0.0122(11)
N1 0.0388(14) 0.0334(13) 0.0341(13) -0.0036(10) 0.0040(11) -0.0077(11)
N2 0.0311(12) 0.0351(13) 0.0319(13) -0.0056(10) 0.0027(10) -0.0077(10)
N3 0.0444(15) 0.0331(13) 0.0357(14) -0.0049(11) 0.0044(11) -0.0090(11)
N4 0.0509(17) 0.0342(14) 0.0489(17) -0.0051(12) 0.0120(13) -0.0047(12)
N5 0.063(2) 0.077(3) 0.071(2) -0.003(2) -0.0259(19) -0.0181(19)
N6 0.112(4) 0.053(3) 0.262(8) -0.021(4) -0.025(5) -0.002(3)
C1 0.0297(14) 0.0333(15) 0.0371(15) -0.0034(12) 0.0037(12) -0.0053(12)
C2 0.0403(17) 0.0362(17) 0.0461(18) -0.0068(14) 0.0050(14) -0.0090(14)
C3 0.0387(17) 0.0326(17) 0.059(2) 0.0006(15) 0.0053(15) -0.0068(14)
C4 0.0364(17) 0.0432(18) 0.0483(19) 0.0108(15) -0.0006(14) -0.0055(14)
C5 0.0337(16) 0.0472(18) 0.0349(16) 0.0034(14) -0.0020(13) -0.0084(14)
C6 0.0269(14) 0.0365(15) 0.0348(15) -0.0013(12) 0.0008(12) -0.0059(12)
C7 0.0321(15) 0.0309(15) 0.0343(15) -0.0029(12) 0.0041(12) -0.0053(12)
C8 0.0480(19) 0.049(2) 0.0383(18) -0.0142(15) 0.0006(15) -0.0138(16)
C9 0.0396(16) 0.0300(15) 0.0355(15) -0.0049(12) 0.0023(13) -0.0062(12)
C10 0.072(2) 0.0309(17) 0.064(2) -0.0046(16) 0.0112(19) -0.0113(16)
C11 0.064(2) 0.0318(17) 0.0470(19) 0.0042(14) 0.0045(16) -0.0122(15)
C12 0.131(5) 0.073(3) 0.076(3) -0.027(3) 0.006(3) -0.047(3)
C13 0.119(4) 0.043(3) 0.119(5) 0.010(3) 0.029(4) 0.017(3)
C14 0.092(3) 0.053(3) 0.117(4) -0.007(3) 0.039(3) -0.035(3)
C15 0.142(5) 0.054(3) 0.057(3) 0.011(2) -0.019(3) -0.012(3)
C16 0.0425(19) 0.051(2) 0.064(2) -0.0019(18) -0.0159(17) -0.0046(16)
C17 0.057(2) 0.051(2) 0.105(4) -0.015(2) -0.009(2) 0.002(2)

loop_
_atom_type_symbol
_atom_type_description
_atom_type_scat_dispersion_real
_atom_type_scat_dispersion_imag
_atom_type_scat_source
C C 0.0033 0.0016 'International Tables Vol C Tables 4.2.6.8 and 6.1.1.4'
H H 0.0000 0.0000 'International Tables Vol C Tables 4.2.6.8 and 6.1.1.4'
N N 0.0061 0.0033 'International Tables Vol C Tables 4.2.6.8 and 6.1.1.4'
O O 0.0106 0.0060 'International Tables Vol C Tables 4.2.6.8 and 6.1.1.4'
S S 0.1246 0.1234 'International Tables Vol C Tables 4.2.6.8 and 6.1.1.4'
Hg Hg -2.3894 9.2266 'International Tables Vol C Tables 4.2.6.8 and 6.1.1.4'

loop_
_geom_angle_atom_site_label_1
_geom_angle_atom_site_label_2
_geom_angle_atom_site_label_3
_geom_angle
_geom_angle_site_symmetry_1
_geom_angle_site_symmetry_3
S2 Hg1 S1 165.57(5) . .
S2 Hg1 N1 98.30(7) . .
S1 Hg1 N1 91.91(7) . .
S2 Hg1 N5 96.75(9) . 2_565
S1 Hg1 N5 91.26(9) . 2_565
N1 Hg1 N5 100.93(11) . 2_565
S2 Hg1 O2 77.51(6) . .
S1 Hg1 O2 96.69(7) . .
N1 Hg1 O2 69.78(8) . .
N5 Hg1 O2 167.89(10) 2_565 .
C16 S1 Hg1 100.73(14) . .
C17 S2 Hg1 101.02(16) . .
N3 O2 Hg1 111.95(19) . .
C7 N1 C1 104.8(3) . .
C7 N1 Hg1 129.1(2) . .
C1 N1 Hg1 124.5(2) . .
C7 N2 C6 106.4(3) . .
C7 N2 C8 128.9(3) . .
C6 N2 C8 124.6(3) . .
O2 N3 C9 126.4(3) . .
O2 N3 C11 121.3(3) . .
C9 N3 C11 112.2(3) . .
O1 N4 C9 126.5(3) . .
O1 N4 C10 122.8(3) . .
C9 N4 C10 110.6(3) . .
C16 N5 Hg1 132.3(4) . 2_565
C6 C1 N1 109.4(3) . .
C6 C1 C2 120.8(3) . .
N1 C1 C2 129.8(3) . .
C3 C2 C1 116.5(3) . .
C3 C2 H2 121.8 . .
C1 C2 H2 121.8 . .
C2 C3 C4 122.2(3) . .
C2 C3 H3 118.9 . .
C4 C3 H3 118.9 . .
C5 C4 C3 122.0(3) . .
C5 C4 H4 119.0 . .
C3 C4 H4 119.0 . .
C4 C5 C6 116.0(3) . .
C4 C5 H5 122.0 . .
C6 C5 H5 122.0 . .
N2 C6 C1 106.1(3) . .
N2 C6 C5 131.4(3) . .
C1 C6 C5 122.4(3) . .
N1 C7 N2 113.3(3) . .
N1 C7 C9 123.0(3) . .
N2 C7 C9 123.6(3) . .
N2 C8 H8A 109.5 . .
N2 C8 H8B 109.5 . .
H8A C8 H8B 109.5 . .
N2 C8 H8C 109.5 . .
H8A C8 H8C 109.5 . .
H8B C8 H8C 109.5 . .
N3 C9 N4 109.9(3) . .
N3 C9 C7 124.5(3) . .
N4 C9 C7 125.6(3) . .
C13 C10 N4 111.4(4) . .
C13 C10 C11 117.8(4) . .
N4 C10 C11 101.6(3) . .
C13 C10 C12 108.9(4) . .
N4 C10 C12 104.2(4) . .
C11 C10 C12 111.8(4) . .
C14 C11 N3 109.5(3) . .
C14 C11 C15 111.1(4) . .
N3 C11 C15 105.1(3) . .
C14 C11 C10 116.8(4) . .
N3 C11 C10 101.0(3) . .
C15 C11 C10 112.2(4) . .
C10 C12 H12A 109.5 . .
C10 C12 H12B 109.5 . .
H12A C12 H12B 109.5 . .
C10 C12 H12C 109.5 . .
H12A C12 H12C 109.5 . .
H12B C12 H12C 109.5 . .
C10 C13 H13A 109.5 . .
C10 C13 H13B 109.5 . .
H13A C13 H13B 109.5 . .
C10 C13 H13C 109.5 . .
H13A C13 H13C 109.5 . .
H13B C13 H13C 109.5 . .
C11 C14 H14A 109.5 . .
C11 C14 H14B 109.5 . .
H14A C14 H14B 109.5 . .
C11 C14 H14C 109.5 . .
H14A C14 H14C 109.5 . .
H14B C14 H14C 109.5 . .
C11 C15 H15A 109.5 . .
C11 C15 H15B 109.5 . .
H15A C15 H15B 109.5 . .
C11 C15 H15C 109.5 . .
H15A C15 H15C 109.5 . .
H15B C15 H15C 109.5 . .
N5 C16 S1 177.4(4) . .
N6 C17 S2 175.9(6) . .

loop_
_geom_bond_atom_site_label_1
_geom_bond_atom_site_label_2
_geom_bond_distance
_geom_bond_site_symmetry_2
Hg1 S2 2.4022(9) .
Hg1 S1 2.4098(12) .
Hg1 N1 2.489(3) .
Hg1 N5 2.650(4) 2_565
Hg1 O2 2.794(3) .
S1 C16 1.652(4) .
S2 C17 1.659(5) .
O1 N4 1.269(4) .
O2 N3 1.281(4) .
N1 C7 1.322(4) .
N1 C1 1.394(4) .
N2 C7 1.357(4) .
N2 C6 1.382(4) .
N2 C8 1.467(4) .
N3 C9 1.335(4) .
N3 C11 1.507(4) .
N4 C9 1.350(4) .
N4 C10 1.504(5) .
N5 C16 1.132(6) .
N5 Hg1 2.650(4) 2_565
N6 C17 1.136(7) .
C1 C6 1.392(5) .
C1 C2 1.397(5) .
C2 C3 1.383(5) .
C2 H2 0.9300 .
C3 C4 1.389(5) .
C3 H3 0.9300 .
C4 C5 1.376(5) .
C4 H4 0.9300 .
C5 C6 1.396(4) .
C5 H5 0.9300 .
C7 C9 1.463(4) .
C8 H8A 0.9600 .
C8 H8B 0.9600 .
C8 H8C 0.9600 .
C10 C13 1.487(6) .
C10 C11 1.549(6) .
C10 C12 1.557(7) .
C11 C14 1.493(6) .
C11 C15 1.541(6) .
C12 H12A 0.9600 .
C12 H12B 0.9600 .
C12 H12C 0.9600 .
C13 H13A 0.9600 .
C13 H13B 0.9600 .
C13 H13C 0.9600 .
C14 H14A 0.9600 .
C14 H14B 0.9600 .
C14 H14C 0.9600 .
C15 H15A 0.9600 .
C15 H15B 0.9600 .
C15 H15C 0.9600 .

loop_
_geom_torsion_atom_site_label_1
_geom_torsion_atom_site_label_2
_geom_torsion_atom_site_label_3
_geom_torsion_atom_site_label_4
_geom_torsion
_geom_torsion_site_symmetry_1
S2 Hg1 S1 C16 77.7(2) .
N1 Hg1 S1 C16 -147.13(18) .
N5 Hg1 S1 C16 -46.2(2) 2_565
O2 Hg1 S1 C16 143.01(18) .
S1 Hg1 S2 C17 -133.0(3) .
N1 Hg1 S2 C17 92.4(2) .
N5 Hg1 S2 C17 -9.7(2) 2_565
O2 Hg1 S2 C17 159.4(2) .
S2 Hg1 O2 N3 -156.5(2) .
S1 Hg1 O2 N3 36.9(2) .
N1 Hg1 O2 N3 -52.7(2) .
N5 Hg1 O2 N3 -93.8(5) 2_565
S2 Hg1 N1 C7 97.6(3) .
S1 Hg1 N1 C7 -72.2(3) .
N5 Hg1 N1 C7 -163.8(3) 2_565
O2 Hg1 N1 C7 24.3(3) .
S2 Hg1 N1 C1 -65.7(2) .
S1 Hg1 N1 C1 124.5(2) .
N5 Hg1 N1 C1 32.9(3) 2_565
O2 Hg1 N1 C1 -139.0(3) .
Hg1 O2 N3 C9 52.3(4) .
Hg1 O2 N3 C11 -124.1(3) .
C7 N1 C1 C6 -0.7(3) .
Hg1 N1 C1 C6 165.99(19) .
C7 N1 C1 C2 178.7(3) .
Hg1 N1 C1 C2 -14.7(5) .
C6 C1 C2 C3 -0.5(5) .
N1 C1 C2 C3 -179.8(3) .
C1 C2 C3 C4 -0.1(5) .
C2 C3 C4 C5 0.3(5) .
C3 C4 C5 C6 0.2(5) .
C7 N2 C6 C1 -0.1(3) .
C8 N2 C6 C1 -177.9(3) .
C7 N2 C6 C5 180.0(3) .
C8 N2 C6 C5 2.2(5) .
N1 C1 C6 N2 0.5(3) .
C2 C1 C6 N2 -178.9(3) .
N1 C1 C6 C5 -179.6(3) .
C2 C1 C6 C5 1.0(5) .
C4 C5 C6 N2 179.1(3) .
C4 C5 C6 C1 -0.8(5) .
C1 N1 C7 N2 0.6(3) .
Hg1 N1 C7 N2 -165.2(2) .
C1 N1 C7 C9 177.3(3) .
Hg1 N1 C7 C9 11.5(4) .
C6 N2 C7 N1 -0.3(3) .
C8 N2 C7 N1 177.4(3) .
C6 N2 C7 C9 -176.9(3) .
C8 N2 C7 C9 0.8(5) .
O2 N3 C9 N4 -178.3(3) .
C11 N3 C9 N4 -1.5(4) .
O2 N3 C9 C7 1.8(5) .
C11 N3 C9 C7 178.5(3) .
O1 N4 C9 N3 171.3(4) .
C10 N4 C9 N3 -13.0(4) .
O1 N4 C9 C7 -8.7(6) .
C10 N4 C9 C7 166.9(3) .
N1 C7 C9 N3 -44.2(5) .
N2 C7 C9 N3 132.0(3) .
N1 C7 C9 N4 135.8(4) .
N2 C7 C9 N4 -47.9(5) .
O1 N4 C10 C13 -36.7(6) .
C9 N4 C10 C13 147.5(4) .
O1 N4 C10 C11 -163.0(4) .
C9 N4 C10 C11 21.2(4) .
O1 N4 C10 C12 80.6(5) .
C9 N4 C10 C12 -95.2(4) .
O2 N3 C11 C14 -44.9(5) .
C9 N3 C11 C14 138.2(4) .
O2 N3 C11 C15 74.5(4) .
C9 N3 C11 C15 -102.4(4) .
O2 N3 C11 C10 -168.7(3) .
C9 N3 C11 C10 14.4(4) .
C13 C10 C11 C14 99.6(6) .
N4 C10 C11 C14 -138.4(4) .
C12 C10 C11 C14 -27.7(5) .
C13 C10 C11 N3 -141.8(4) .
N4 C10 C11 N3 -19.8(4) .
C12 C10 C11 N3 90.9(4) .
C13 C10 C11 C15 -30.4(6) .
N4 C10 C11 C15 91.6(4) .
C12 C10 C11 C15 -157.7(4) .
Hg1 N5 C16 S1 -97(10) 2_565
Hg1 S1 C16 N5 173(10) .
Hg1 S2 C17 N6 -142(9) .
